data_2233127
loop_
_publ_author_name
'Wu, Dong-Liang'
'Xiao, Zi-Jing'

_publ_section_title
;
 2-Aminopyridinium 2-methoxycarbonyl-4,6-dinitrophenolate
;
_journal_coeditor_code EZ2268
_journal_issue 1
_journal_name_full 'Acta Crystallographica Section E'
_journal_page_first o124
_journal_page_last o125
_journal_paper_doi 10.1107/S160053681105286X
_journal_volume 68
_journal_year 2012
_chemical_formula_iupac 'C5 H7 N2 +, C8 H5 N2 O7 -'
_chemical_formula_moiety 'C5 H7 N2 +, C8 H5 N2 O7 -'
_chemical_formula_sum 'C13 H12 N4 O7'
_chemical_formula_weight 336.27
_chemical_name_systematic
;
2-Aminopyridinium 2-methoxycarbonyl-4,6-dinitrophenolate
;
_space_group_IT_number 14
_symmetry_cell_setting monoclinic
_symmetry_space_group_name_Hall '-P 2yn'
_symmetry_space_group_name_H-M 'P 1 21/n 1'
_atom_sites_solution_hydrogens geom
_atom_sites_solution_primary direct
_atom_sites_solution_secondary difmap
_audit_creation_method SHELXL-97
_cell_angle_alpha 90.00
_cell_angle_beta 98.2825(15)
_cell_angle_gamma 90.00
_cell_formula_units_Z 4
_cell_length_a 7.4088(3)
_cell_length_b 19.1779(6)
_cell_length_c 9.9784(4)
_cell_measurement_reflns_used 3200
_cell_measurement_temperature 293(2)
_cell_measurement_theta_max 27.47
_cell_measurement_theta_min 3.21
_cell_volume 1403.00(9)
_computing_cell_refinement 'RAPID-AUTO (Rigaku, 2008)'
_computing_data_collection 'RAPID-AUTO (Rigaku, 2008)'
_computing_data_reduction 'RAPID-AUTO (Rigaku, 2008)'
_computing_molecular_graphics 'ORTEX (McArdle, 1995)'
_computing_publication_material 'SHELXL97 (Sheldrick, 2008)'
_computing_structure_refinement 'SHELXL97 (Sheldrick, 2008)'
_computing_structure_solution 'SHELXS97 (Sheldrick, 2008)'
_diffrn_ambient_temperature 293(2)
_diffrn_measured_fraction_theta_full 0.998
_diffrn_measured_fraction_theta_max 0.998
_diffrn_measurement_device_type 'Rigaku R-AXIS SPIDER IP'
_diffrn_measurement_method '\f and \w scan'
_diffrn_radiation_monochromator graphite
_diffrn_radiation_source 'fine-focus sealed tube'
_diffrn_radiation_type MoK\a
_diffrn_radiation_wavelength 0.71073
_diffrn_reflns_av_R_equivalents 0.0235
_diffrn_reflns_av_sigmaI/netI 0.0142
_diffrn_reflns_limit_h_max 9
_diffrn_reflns_limit_h_min -9
_diffrn_reflns_limit_k_max 24
_diffrn_reflns_limit_k_min -24
_diffrn_reflns_limit_l_max 12
_diffrn_reflns_limit_l_min -12
_diffrn_reflns_number 21789
_diffrn_reflns_theta_full 27.47
_diffrn_reflns_theta_max 27.47
_diffrn_reflns_theta_min 3.21
_diffrn_standards_decay_% 0
_diffrn_standards_number 0
_exptl_absorpt_coefficient_mu 0.132
_exptl_absorpt_correction_T_max 0.969
_exptl_absorpt_correction_T_min 0.951
_exptl_absorpt_correction_type psi-scan
_exptl_absorpt_process_details '(TEXRAY; Molecular Structure Corporation, 1999)'
_exptl_crystal_colour 'pale yellow'
_exptl_crystal_density_diffrn 1.592
_exptl_crystal_density_method 'not measured'
_exptl_crystal_description block
_exptl_crystal_F_000 696
_exptl_crystal_size_max 0.35
_exptl_crystal_size_mid 0.35
_exptl_crystal_size_min 0.26
_refine_diff_density_max 0.324
_refine_diff_density_min -0.302
_refine_ls_extinction_method none
_refine_ls_goodness_of_fit_ref 1.089
_refine_ls_hydrogen_treatment constr
_refine_ls_matrix_type full
_refine_ls_number_parameters 221
_refine_ls_number_reflns 3200
_refine_ls_number_restraints 0
_refine_ls_restrained_S_all 1.089
_refine_ls_R_factor_all 0.0445
_refine_ls_R_factor_gt 0.0397
_refine_ls_shift/su_max 0.001
_refine_ls_shift/su_mean 0.000
_refine_ls_structure_factor_coef Fsqd
_refine_ls_weighting_details 'calc w=1/[\s^2^(Fo^2^)+(0.0608P)^2^+0.3452P] where P=(Fo^2^+2Fc^2^)/3'
_refine_ls_weighting_scheme calc
_refine_ls_wR_factor_gt 0.1081
_refine_ls_wR_factor_ref 0.1110
_reflns_number_gt 2760
_reflns_number_total 3200
_reflns_threshold_expression I>2sigma(I)
_cod_data_source_file ez2268.cif
_cod_data_source_block I
_cod_original_sg_symbol_H-M 'P 21/n'
_cod_database_code 2233127
_cod_database_fobs_code 2233127

loop_
_symmetry_equiv_pos_as_xyz
'x, y, z'
'-x+1/2, y+1/2, -z+1/2'
'-x, -y, -z'
'x-1/2, -y-1/2, z-1/2'

loop_
_atom_site_type_symbol
_atom_site_label
_atom_site_fract_x
_atom_site_fract_y
_atom_site_fract_z
_atom_site_U_iso_or_equiv
_atom_site_adp_type
_atom_site_calc_flag
_atom_site_refinement_flags
_atom_site_occupancy
_atom_site_symmetry_multiplicity
C C1 -0.02842(16) 0.69774(6) 0.60013(13) 0.0241(3) Uani d . 1 1
C C2 -0.11062(17) 0.75222(6) 0.66522(14) 0.0289(3) Uani d . 1 1
H H2A -0.1639 0.7897 0.6151 0.035 Uiso calc R 1 1
C C3 -0.11154(18) 0.74967(7) 0.80192(14) 0.0311(3) Uani d . 1 1
H H3A -0.1657 0.7856 0.8445 0.037 Uiso calc R 1 1
C C4 -0.03148(18) 0.69327(7) 0.87924(13) 0.0307(3) Uani d . 1 1
H H4A -0.0299 0.6919 0.9726 0.037 Uiso calc R 1 1
C C5 0.04326(17) 0.64096(7) 0.81366(12) 0.0267(3) Uani d . 1 1
H H5A 0.0952 0.6029 0.8625 0.032 Uiso calc R 1 1
C C6 0.29417(15) 0.45835(6) 0.52321(11) 0.0210(2) Uani d . 1 1
C C7 0.22285(16) 0.51541(6) 0.43454(12) 0.0222(2) Uani d . 1 1
C C8 0.25155(16) 0.50645(6) 0.29470(12) 0.0228(2) Uani d . 1 1
C C9 0.34193(16) 0.45058(6) 0.24919(11) 0.0232(2) Uani d . 1 1
H H9A 0.3571 0.4473 0.1585 0.028 Uiso calc R 1 1
C C10 0.41023(15) 0.39918(6) 0.34032(12) 0.0215(2) Uani d . 1 1
C C11 0.38567(16) 0.40290(6) 0.47609(12) 0.0214(2) Uani d . 1 1
H H11A 0.4314 0.3676 0.5355 0.026 Uiso calc R 1 1
C C12 0.27237(16) 0.46104(6) 0.66889(12) 0.0237(2) Uani d . 1 1
C C13 0.3255(2) 0.40100(9) 0.87787(14) 0.0451(4) Uani d . 1 1
H H13A 0.3399 0.3538 0.9098 0.068 Uiso calc R 1 1
H H13B 0.2093 0.4185 0.8942 0.068 Uiso calc R 1 1
H H13C 0.4209 0.4294 0.9250 0.068 Uiso calc R 1 1
N N1 0.04300(14) 0.64367(5) 0.67753(10) 0.0233(2) Uani d . 1 1
H H01A 0.0871 0.6072 0.6366 0.044(5) Uiso d R 1 1
N N2 -0.01983(16) 0.69663(6) 0.46755(11) 0.0301(3) Uani d . 1 1
H H02A 0.0212 0.6592 0.4298 0.043(5) Uiso d R 1 1
H H02B -0.0560 0.7330 0.4189 0.043(5) Uiso d R 1 1
N N3 0.18614(16) 0.55870(6) 0.19326(11) 0.0312(3) Uani d . 1 1
N N4 0.50832(14) 0.34132(5) 0.29295(10) 0.0241(2) Uani d . 1 1
O O1 0.33525(16) 0.40289(5) 0.73434(9) 0.0380(3) Uani d . 1 1
O O2 0.20907(15) 0.50859(5) 0.72572(9) 0.0361(2) Uani d . 1 1
O O3 0.14378(14) 0.56716(5) 0.47530(9) 0.0347(2) Uani d . 1 1
O O4 0.12739(17) 0.61428(5) 0.22518(11) 0.0425(3) Uani d . 1 1
O O5 0.1928(3) 0.54493(9) 0.07588(12) 0.1015(8) Uani d . 1 1
O O6 0.52421(14) 0.33865(5) 0.17125(9) 0.0329(2) Uani d . 1 1
O O7 0.57286(14) 0.29666(5) 0.37464(10) 0.0342(2) Uani d . 1 1

loop_
_atom_site_aniso_label
_atom_site_aniso_U_11
_atom_site_aniso_U_22
_atom_site_aniso_U_33
_atom_site_aniso_U_12
_atom_site_aniso_U_13
_atom_site_aniso_U_23
C1 0.0235(5) 0.0210(5) 0.0277(6) -0.0042(4) 0.0030(5) 0.0003(4)
C2 0.0288(6) 0.0210(6) 0.0366(7) 0.0003(5) 0.0031(5) -0.0011(5)
C3 0.0305(6) 0.0267(6) 0.0367(7) -0.0006(5) 0.0073(5) -0.0103(5)
C4 0.0331(7) 0.0338(7) 0.0255(6) -0.0029(5) 0.0057(5) -0.0063(5)
C5 0.0288(6) 0.0273(6) 0.0237(6) -0.0016(5) 0.0028(5) -0.0001(5)
C6 0.0221(5) 0.0229(6) 0.0181(5) -0.0014(4) 0.0027(4) -0.0004(4)
C7 0.0239(5) 0.0221(5) 0.0206(5) 0.0005(4) 0.0029(4) -0.0010(4)
C8 0.0257(6) 0.0229(6) 0.0194(5) -0.0001(4) 0.0014(4) 0.0028(4)
C9 0.0258(6) 0.0264(6) 0.0175(5) -0.0016(4) 0.0034(4) -0.0008(4)
C10 0.0226(5) 0.0203(5) 0.0219(6) -0.0007(4) 0.0046(4) -0.0027(4)
C11 0.0225(5) 0.0210(5) 0.0206(5) -0.0017(4) 0.0028(4) 0.0012(4)
C12 0.0248(6) 0.0258(6) 0.0206(5) 0.0007(4) 0.0034(4) 0.0004(4)
C13 0.0604(10) 0.0566(10) 0.0200(7) 0.0201(8) 0.0117(6) 0.0107(6)
N1 0.0261(5) 0.0209(5) 0.0233(5) 0.0003(4) 0.0053(4) -0.0014(4)
N2 0.0410(6) 0.0236(5) 0.0261(5) 0.0033(4) 0.0062(5) 0.0037(4)
N3 0.0399(6) 0.0313(6) 0.0224(5) 0.0076(5) 0.0046(5) 0.0052(4)
N4 0.0256(5) 0.0230(5) 0.0244(5) -0.0013(4) 0.0061(4) -0.0022(4)
O1 0.0586(7) 0.0379(5) 0.0194(4) 0.0191(5) 0.0117(4) 0.0066(4)
O2 0.0546(6) 0.0321(5) 0.0237(4) 0.0117(4) 0.0125(4) -0.0005(4)
O3 0.0507(6) 0.0296(5) 0.0246(5) 0.0156(4) 0.0084(4) 0.0011(4)
O4 0.0678(7) 0.0245(5) 0.0355(5) 0.0100(5) 0.0088(5) 0.0069(4)
O5 0.1943(19) 0.0906(11) 0.0208(6) 0.0938(13) 0.0190(8) 0.0151(6)
O6 0.0432(5) 0.0334(5) 0.0237(4) 0.0050(4) 0.0097(4) -0.0060(4)
O7 0.0433(5) 0.0269(5) 0.0340(5) 0.0102(4) 0.0117(4) 0.0055(4)

loop_
_atom_type_symbol
_atom_type_description
_atom_type_scat_dispersion_real
_atom_type_scat_dispersion_imag
_atom_type_scat_source
C C 0.0033 0.0016 'International Tables Vol C Tables 4.2.6.8 and 6.1.1.4'
H H 0.0000 0.0000 'International Tables Vol C Tables 4.2.6.8 and 6.1.1.4'
N N 0.0061 0.0033 'International Tables Vol C Tables 4.2.6.8 and 6.1.1.4'
O O 0.0106 0.0060 'International Tables Vol C Tables 4.2.6.8 and 6.1.1.4'

loop_
_geom_angle_atom_site_label_1
_geom_angle_atom_site_label_2
_geom_angle_atom_site_label_3
_geom_angle
N2 C1 N1 118.87(11)
N2 C1 C2 123.56(11)
N1 C1 C2 117.56(11)
C3 C2 C1 119.79(12)
C3 C2 H2A 120.1
C1 C2 H2A 120.1
C2 C3 C4 120.81(12)
C2 C3 H3A 119.6
C4 C3 H3A 119.6
C5 C4 C3 118.15(12)
C5 C4 H4A 120.9
C3 C4 H4A 120.9
C4 C5 N1 120.74(12)
C4 C5 H5A 119.6
N1 C5 H5A 119.6
C11 C6 C7 121.65(10)
C11 C6 C12 119.21(10)
C7 C6 C12 119.11(10)
O3 C7 C8 123.18(11)
O3 C7 C6 122.99(10)
C8 C7 C6 113.83(10)
C9 C8 C7 123.75(10)
C9 C8 N3 115.83(10)
C7 C8 N3 120.41(10)
C8 C9 C10 119.11(10)
C8 C9 H9A 120.4
C10 C9 H9A 120.4
C9 C10 C11 120.97(10)
C9 C10 N4 119.04(10)
C11 C10 N4 119.99(10)
C6 C11 C10 120.65(10)
C6 C11 H11A 119.7
C10 C11 H11A 119.7
O2 C12 O1 122.13(11)
O2 C12 C6 126.26(11)
O1 C12 C6 111.61(10)
O1 C13 H13A 109.5
O1 C13 H13B 109.5
H13A C13 H13B 109.5
O1 C13 H13C 109.5
H13A C13 H13C 109.5
H13B C13 H13C 109.5
C1 N1 C5 122.92(10)
C1 N1 H01A 118.4
C5 N1 H01A 118.6
C1 N2 H02A 120.2
C1 N2 H02B 119.0
H02A N2 H02B 120.7
O5 N3 O4 120.90(12)
O5 N3 C8 117.84(11)
O4 N3 C8 121.25(11)
O7 N4 O6 122.57(10)
O7 N4 C10 118.96(10)
O6 N4 C10 118.47(10)
C12 O1 C13 116.11(10)

loop_
_geom_bond_atom_site_label_1
_geom_bond_atom_site_label_2
_geom_bond_distance
C1 N2 1.3338(16)
C1 N1 1.3543(16)
C1 C2 1.4136(17)
C2 C3 1.3659(19)
C2 H2A 0.9300
C3 C4 1.409(2)
C3 H3A 0.9300
C4 C5 1.3586(18)
C4 H4A 0.9300
C5 N1 1.3591(15)
C5 H5A 0.9300
C6 C11 1.3796(16)
C6 C7 1.4578(16)
C6 C12 1.4864(15)
C7 O3 1.2498(14)
C7 C8 1.4516(16)
C8 C9 1.3748(17)
C8 N3 1.4568(15)
C9 C10 1.3864(16)
C9 H9A 0.9300
C10 C11 1.3945(15)
C10 N4 1.4429(15)
C11 H11A 0.9300
C12 O2 1.2041(15)
C12 O1 1.3414(15)
C13 O1 1.4448(15)
C13 H13A 0.9600
C13 H13B 0.9600
C13 H13C 0.9600
N1 H01A 0.8952
N2 H02A 0.8838
N2 H02B 0.8702
N3 O5 1.2087(16)
N3 O4 1.2112(15)
N4 O7 1.2307(14)
N4 O6 1.2378(13)

loop_
_geom_hbond_atom_site_label_D
_geom_hbond_atom_site_label_H
_geom_hbond_atom_site_label_A
_geom_hbond_site_symmetry_A
_geom_hbond_distance_DH
_geom_hbond_distance_HA
_geom_hbond_distance_DA
_geom_hbond_angle_DHA
N1 H01A O3 . 0.90 1.88 2.6864(13) 148.1
N1 H01A O2 . 0.90 2.23 2.8783(14) 129.5
N2 H02A O3 . 0.88 2.01 2.7592(14) 142.1
N2 H02A O4 . 0.88 2.45 3.2082(15) 144.3
N2 H02B O6 2 0.87 2.24 3.0537(14) 155.1
C4 H4A O7 2_556 0.93 2.57 3.2052(16) 125.9
C5 H5A O5 1_556 0.93 2.42 3.2604(17) 150.5

loop_
_geom_torsion_atom_site_label_1
_geom_torsion_atom_site_label_2
_geom_torsion_atom_site_label_3
_geom_torsion_atom_site_label_4
_geom_torsion
N2 C1 C2 C3 -179.20(12)
N1 C1 C2 C3 1.62(18)
C1 C2 C3 C4 -0.03(19)
C2 C3 C4 C5 -1.28(19)
C3 C4 C5 N1 0.98(19)
C11 C6 C7 O3 -178.03(11)
C12 C6 C7 O3 0.17(18)
C11 C6 C7 C8 2.18(16)
C12 C6 C7 C8 -179.61(10)
O3 C7 C8 C9 178.46(12)
C6 C7 C8 C9 -1.76(17)
O3 C7 C8 N3 -0.49(18)
C6 C7 C8 N3 179.30(10)
C7 C8 C9 C10 0.18(18)
N3 C8 C9 C10 179.17(10)
C8 C9 C10 C11 1.12(17)
C8 C9 C10 N4 -178.74(10)
C7 C6 C11 C10 -1.09(17)
C12 C6 C11 C10 -179.29(10)
C9 C10 C11 C6 -0.67(17)
N4 C10 C11 C6 179.18(10)
C11 C6 C12 O2 173.68(12)
C7 C6 C12 O2 -4.57(18)
C11 C6 C12 O1 -5.50(16)
C7 C6 C12 O1 176.25(10)
N2 C1 N1 C5 178.80(11)
C2 C1 N1 C5 -1.97(17)
C4 C5 N1 C1 0.68(18)
C9 C8 N3 O5 10.0(2)
C7 C8 N3 O5 -170.96(17)
C9 C8 N3 O4 -169.76(12)
C7 C8 N3 O4 9.27(19)
C9 C10 N4 O7 178.17(11)
C11 C10 N4 O7 -1.68(16)
C9 C10 N4 O6 -1.80(16)
C11 C10 N4 O6 178.35(10)
O2 C12 O1 C13 -1.0(2)
C6 C12 O1 C13 178.21(12)
